data_7202062
loop_
_publ_author_name
'Imai, Yoshitane'
'Murata, Katuzo'
'Matsuno, Hideki'
'Sato, Tomohiro'
'Kuroda, Reiko'
'Matsubara, Yoshio'

_publ_section_title
;
 Formation of supramolecular host system with multiple chiral points
 (central, axial, and helical) by using
 (1R,2S)-2-amino-1,2-diphenylethanol
;
_journal_issue 8
_journal_name_full CrystEngComm
_journal_page_first 947
_journal_paper_doi 10.1039/b803331p
_journal_volume 10
_journal_year 2008
_chemical_absolute_configuration ad
_chemical_formula_sum 'C36 H34 N O6 P'
_chemical_formula_weight 607.61
_chemical_name_systematic
;
?
;
_space_group_IT_number 19
_symmetry_cell_setting orthorhombic
_symmetry_space_group_name_Hall 'P 2ac 2ab'
_symmetry_space_group_name_H-M 'P 21 21 21'
_atom_sites_solution_hydrogens geom
_atom_sites_solution_primary direct
_atom_sites_solution_secondary difmap
_audit_creation_method SHELXL-97
_cell_angle_alpha 90.00
_cell_angle_beta 90.00
_cell_angle_gamma 90.00
_cell_formula_units_Z 4
_cell_length_a 8.6165(4)
_cell_length_b 14.8416(7)
_cell_length_c 24.3940(12)
_cell_measurement_reflns_used 6441
_cell_measurement_temperature 130(2)
_cell_measurement_theta_max 27.92
_cell_measurement_theta_min 1.67
_cell_volume 3119.6(3)
_computing_cell_refinement 'Bruker SAINT'
_computing_data_collection 'Bruker SMART'
_computing_data_reduction 'Bruker SAINT'
_computing_structure_refinement 'SHELXL-97 (Sheldrick, 1997)'
_computing_structure_solution 'SHELXS-97 (Sheldrick, 1997)'
_diffrn_ambient_temperature 130(2)
_diffrn_measured_fraction_theta_full 0.970
_diffrn_measured_fraction_theta_max 0.970
_diffrn_measurement_device_type 'CCD area detector'
_diffrn_measurement_method '\w scans'
_diffrn_radiation_monochromator graphite
_diffrn_radiation_source 'fine-focus sealed tube'
_diffrn_radiation_type MoK\a
_diffrn_radiation_wavelength 0.71073
_diffrn_reflns_av_R_equivalents 0.0307
_diffrn_reflns_av_sigmaI/netI 0.0408
_diffrn_reflns_limit_h_max 11
_diffrn_reflns_limit_h_min -11
_diffrn_reflns_limit_k_max 18
_diffrn_reflns_limit_k_min -16
_diffrn_reflns_limit_l_max 31
_diffrn_reflns_limit_l_min -30
_diffrn_reflns_number 19549
_diffrn_reflns_theta_full 27.92
_diffrn_reflns_theta_max 27.92
_diffrn_reflns_theta_min 1.67
_exptl_absorpt_coefficient_mu 0.136
_exptl_absorpt_correction_T_max 0.9733
_exptl_absorpt_correction_T_min 0.9414
_exptl_absorpt_correction_type empirical
_exptl_absorpt_process_details 'Bruker SADABS'
_exptl_crystal_colour colorless
_exptl_crystal_density_diffrn 1.294
_exptl_crystal_density_method 'not measured'
_exptl_crystal_description needle
_exptl_crystal_F_000 1280
_exptl_crystal_size_max 0.45
_exptl_crystal_size_mid 0.45
_exptl_crystal_size_min 0.20
_refine_diff_density_max 0.365
_refine_diff_density_min -0.337
_refine_diff_density_rms 0.051
_refine_ls_abs_structure_details 'Flack H D (1983), Acta Cryst. A39, 876-881'
_refine_ls_abs_structure_Flack 0.12(9)
_refine_ls_extinction_method none
_refine_ls_goodness_of_fit_ref 1.028
_refine_ls_hydrogen_treatment constr
_refine_ls_matrix_type full
_refine_ls_number_parameters 401
_refine_ls_number_reflns 7050
_refine_ls_number_restraints 0
_refine_ls_restrained_S_all 1.028
_refine_ls_R_factor_all 0.0476
_refine_ls_R_factor_gt 0.0433
_refine_ls_shift/su_max 0.003
_refine_ls_shift/su_mean 0.000
_refine_ls_structure_factor_coef Fsqd
_refine_ls_weighting_details 'calc w=1/[\s^2^(Fo^2^)+(0.0479P)^2^+1.2178P] where P=(Fo^2^+2Fc^2^)/3'
_refine_ls_weighting_scheme calc
_refine_ls_wR_factor_gt 0.0991
_refine_ls_wR_factor_ref 0.1016
_reflns_number_gt 6541
_reflns_number_total 7050
_reflns_threshold_expression >2sigma(I)
_cod_data_source_file b803331p.txt
_cod_data_source_block imai717_1
_cod_depositor_comments
;
The following automatic conversions were performed:
'_symmetry_cell_setting' value 'Orthorhombic' changed to 'orthorhombic'
according to '/home/saulius/struct/CIF-dictionaries/cif_core.dic'
dictionary named 'cif_core.dic' version 2.4.1 from 2010-06-29.

Automatic conversion script
Id: cif_fix_enum 1527 2010-12-29 10:47:43Z saulius 
;
_cod_original_sg_symbol_H-M P2(1)2(1)2(1)
_cod_database_code 7202062

loop_
_symmetry_equiv_pos_as_xyz
'x, y, z'
'-x+1/2, -y, z+1/2'
'-x, y+1/2, -z+1/2'
'x+1/2, -y+1/2, -z'

loop_
_atom_site_label
_atom_site_type_symbol
_atom_site_fract_x
_atom_site_fract_y
_atom_site_fract_z
_atom_site_U_iso_or_equiv
_atom_site_adp_type
_atom_site_occupancy
_atom_site_symmetry_multiplicity
_atom_site_calc_flag
_atom_site_refinement_flags
_atom_site_disorder_assembly
_atom_site_disorder_group
C1 C 0.3533(2) 0.28644(13) 0.75962(7) 0.0163(4) Uani 1 1 d . . .
C2 C 0.3307(2) 0.20809(13) 0.78845(8) 0.0165(4) Uani 1 1 d . . .
C3 C 0.4054(2) 0.12657(13) 0.77548(8) 0.0207(4) Uani 1 1 d . . .
H3 H 0.3845 0.0736 0.7960 0.025 Uiso 1 1 calc R . .
C4 C 0.5081(3) 0.12464(13) 0.73296(9) 0.0239(4) Uani 1 1 d . . .
H4 H 0.5559 0.0694 0.7229 0.029 Uiso 1 1 calc R . .
C5 C 0.6571(3) 0.20421(16) 0.66122(9) 0.0284(5) Uani 1 1 d . . .
H5 H 0.7049 0.1492 0.6507 0.034 Uiso 1 1 calc R . .
C6 C 0.6976(3) 0.28165(16) 0.63547(9) 0.0323(5) Uani 1 1 d . . .
H6 H 0.7739 0.2804 0.6074 0.039 Uiso 1 1 calc R . .
C7 C 0.6277(3) 0.36383(15) 0.65002(9) 0.0282(5) Uani 1 1 d . . .
H7 H 0.6583 0.4179 0.6322 0.034 Uiso 1 1 calc R . .
C8 C 0.5159(2) 0.36598(14) 0.68966(8) 0.0214(4) Uani 1 1 d . . .
H8 H 0.4685 0.4217 0.6989 0.026 Uiso 1 1 calc R . .
C9 C 0.4692(2) 0.28603(13) 0.71728(8) 0.0177(4) Uani 1 1 d . . .
C10 C 0.5442(2) 0.20411(14) 0.70364(8) 0.0216(4) Uani 1 1 d . . .
C11 C 0.2607(2) 0.36773(12) 0.77375(7) 0.0154(4) Uani 1 1 d . . .
C12 C 0.2516(2) 0.39581(12) 0.82743(7) 0.0161(4) Uani 1 1 d . . .
C13 C 0.1628(2) 0.46981(13) 0.84429(8) 0.0201(4) Uani 1 1 d . . .
H13 H 0.1576 0.4858 0.8820 0.024 Uiso 1 1 calc R . .
C14 C 0.0839(2) 0.51863(14) 0.80613(9) 0.0219(4) Uani 1 1 d . . .
H14 H 0.0272 0.5704 0.8172 0.026 Uiso 1 1 calc R . .
C15 C -0.0014(3) 0.54147(15) 0.71078(9) 0.0253(4) Uani 1 1 d . . .
H15 H -0.0546 0.5948 0.7213 0.030 Uiso 1 1 calc R . .
C16 C -0.0101(3) 0.51297(15) 0.65790(9) 0.0268(5) Uani 1 1 d . . .
H16 H -0.0685 0.5462 0.6318 0.032 Uiso 1 1 calc R . .
C17 C 0.0681(3) 0.43377(16) 0.64224(9) 0.0263(5) Uani 1 1 d . . .
H17 H 0.0603 0.4131 0.6055 0.032 Uiso 1 1 calc R . .
C18 C 0.1546(2) 0.38648(14) 0.67880(8) 0.0207(4) Uani 1 1 d . . .
H18 H 0.2058 0.3331 0.6672 0.025 Uiso 1 1 calc R . .
C19 C 0.1697(2) 0.41532(12) 0.73389(8) 0.0162(4) Uani 1 1 d . . .
C20 C 0.0852(2) 0.49339(13) 0.75046(8) 0.0188(4) Uani 1 1 d . . .
O1 O 0.22247(15) 0.20575(9) 0.83107(5) 0.0161(3) Uani 1 1 d . . .
O2 O 0.33499(16) 0.34881(9) 0.86733(5) 0.0166(3) Uani 1 1 d . . .
O3 O 0.11275(16) 0.26698(9) 0.91694(5) 0.0204(3) Uani 1 1 d . . .
O4 O 0.38883(16) 0.20806(9) 0.91811(6) 0.0195(3) Uani 1 1 d . . .
P P 0.26256(5) 0.25516(3) 0.888067(19) 0.01504(10) Uani 1 1 d . . .
C31 C 0.2410(3) -0.04803(13) 1.03088(8) 0.0235(4) Uani 1 1 d . . .
C32 C 0.1929(5) -0.11666(17) 0.99674(10) 0.0525(9) Uani 1 1 d . . .
H32 H 0.1690 -0.1038 0.9595 0.063 Uiso 1 1 calc R . .
C33 C 0.1790(6) -0.20389(18) 1.01595(11) 0.0752(13) Uani 1 1 d . . .
H33 H 0.1441 -0.2503 0.9922 0.090 Uiso 1 1 calc R . .
C34 C 0.2161(5) -0.22354(18) 1.06980(11) 0.0650(11) Uani 1 1 d . . .
H34 H 0.2076 -0.2836 1.0830 0.078 Uiso 1 1 calc R . .
C35 C 0.2655(4) -0.15550(16) 1.10433(10) 0.0432(7) Uani 1 1 d . . .
H35 H 0.2927 -0.1688 1.1412 0.052 Uiso 1 1 calc R . .
C36 C 0.2754(3) -0.06769(15) 1.08506(9) 0.0302(5) Uani 1 1 d . . .
H36 H 0.3060 -0.0207 1.1092 0.036 Uiso 1 1 calc R . .
C37 C 0.2390(2) 0.04890(12) 1.01179(7) 0.0183(4) Uani 1 1 d . . .
H37 H 0.3321 0.0805 1.0270 0.022 Uiso 1 1 calc R . .
O38 O 0.24428(17) 0.05310(9) 0.95379(5) 0.0200(3) Uani 1 1 d . . .
H38 H 0.2954 0.0986 0.9441 0.030 Uiso 1 1 calc R . .
C39 C -0.0604(2) 0.06168(14) 1.01012(8) 0.0194(4) Uani 1 1 d . . .
C40 C -0.1302(3) -0.01382(15) 1.03347(9) 0.0286(5) Uani 1 1 d . . .
H40 H -0.0809 -0.0436 1.0632 0.034 Uiso 1 1 calc R . .
C41 C -0.2701(3) -0.04599(16) 1.01391(10) 0.0363(6) Uani 1 1 d . . .
H41 H -0.3150 -0.0982 1.0300 0.044 Uiso 1 1 calc R . .
C42 C -0.3452(3) -0.00326(17) 0.97142(10) 0.0341(6) Uani 1 1 d . . .
H42 H -0.4426 -0.0248 0.9587 0.041 Uiso 1 1 calc R . .
C43 C -0.2772(3) 0.07127(16) 0.94756(10) 0.0307(5) Uani 1 1 d . . .
H43 H -0.3275 0.1009 0.9180 0.037 Uiso 1 1 calc R . .
C44 C -0.1353(3) 0.10318(14) 0.96665(9) 0.0248(4) Uani 1 1 d . . .
H44 H -0.0891 0.1541 0.9496 0.030 Uiso 1 1 calc R . .
C45 C 0.0909(2) 0.09570(13) 1.03379(8) 0.0174(4) Uani 1 1 d . . .
H45 H 0.0872 0.0849 1.0742 0.021 Uiso 1 1 calc R . .
N36 N 0.10857(19) 0.19514(10) 1.02543(7) 0.0164(3) Uani 1 1 d . . .
H36A H 0.1198 0.2069 0.9890 0.025 Uiso 1 1 calc R . .
H36B H 0.1939 0.2149 1.0438 0.025 Uiso 1 1 calc R . .
H36C H 0.0228 0.2239 1.0383 0.025 Uiso 1 1 calc R . .
O51 O -0.18492(17) 0.29765(12) 0.89016(6) 0.0295(4) Uani 1 1 d . . .
H51 H -0.0893 0.2896 0.8948 0.044 Uiso 1 1 calc R . .
C51 C -0.2311(3) 0.25932(17) 0.83876(9) 0.0334(5) Uani 1 1 d . . .
H51A H -0.3457 0.2603 0.8361 0.040 Uiso 1 1 calc R . .
H51B H -0.1970 0.1957 0.8372 0.040 Uiso 1 1 calc R . .
C52 C -0.1642(3) 0.3090(3) 0.79162(11) 0.0569(9) Uani 1 1 d . . .
H52A H -0.2023 0.3712 0.7919 0.085 Uiso 1 1 calc R . .
H52B H -0.1953 0.2796 0.7574 0.085 Uiso 1 1 calc R . .
H52C H -0.0507 0.3091 0.7945 0.085 Uiso 1 1 calc R . .

loop_
_atom_site_aniso_label
_atom_site_aniso_U_11
_atom_site_aniso_U_22
_atom_site_aniso_U_33
_atom_site_aniso_U_23
_atom_site_aniso_U_13
_atom_site_aniso_U_12
C1 0.0169(9) 0.0175(9) 0.0146(9) -0.0017(7) -0.0032(7) -0.0003(7)
C2 0.0131(9) 0.0202(9) 0.0161(9) -0.0024(7) -0.0020(7) -0.0014(7)
C3 0.0240(11) 0.0141(9) 0.0241(10) 0.0021(8) -0.0007(8) 0.0017(8)
C4 0.0263(11) 0.0162(10) 0.0292(11) -0.0017(8) 0.0003(9) 0.0058(8)
C5 0.0295(12) 0.0283(11) 0.0273(11) -0.0007(9) 0.0092(9) 0.0080(9)
C6 0.0326(13) 0.0363(13) 0.0282(11) 0.0033(10) 0.0152(9) 0.0079(10)
C7 0.0294(12) 0.0265(11) 0.0287(11) 0.0064(9) 0.0077(9) -0.0018(9)
C8 0.0219(10) 0.0185(10) 0.0238(10) 0.0002(8) 0.0010(8) 0.0012(8)
C9 0.0155(9) 0.0202(9) 0.0173(9) 0.0001(7) -0.0019(7) 0.0010(7)
C10 0.0215(10) 0.0207(10) 0.0225(10) -0.0004(8) 0.0011(8) 0.0028(8)
C11 0.0145(9) 0.0133(8) 0.0186(8) 0.0001(7) 0.0013(8) -0.0017(7)
C12 0.0152(9) 0.0151(8) 0.0180(8) 0.0029(7) -0.0010(8) -0.0030(7)
C13 0.0224(10) 0.0191(10) 0.0188(9) -0.0041(8) 0.0034(8) -0.0015(8)
C14 0.0223(11) 0.0159(9) 0.0275(11) -0.0017(8) 0.0017(8) 0.0023(8)
C15 0.0205(10) 0.0236(11) 0.0317(11) 0.0073(9) 0.0016(9) 0.0056(9)
C16 0.0211(11) 0.0311(11) 0.0282(11) 0.0104(9) -0.0037(9) 0.0047(9)
C17 0.0256(11) 0.0334(12) 0.0198(10) 0.0046(9) -0.0018(8) 0.0005(9)
C18 0.0210(10) 0.0221(10) 0.0190(9) 0.0007(8) 0.0014(8) 0.0010(8)
C19 0.0138(9) 0.0155(9) 0.0193(9) 0.0026(7) 0.0013(7) -0.0017(7)
C20 0.0150(9) 0.0189(9) 0.0226(10) 0.0041(8) 0.0013(8) -0.0003(7)
O1 0.0155(7) 0.0170(6) 0.0157(6) 0.0008(5) 0.0002(5) -0.0040(5)
O2 0.0186(7) 0.0149(6) 0.0163(6) 0.0018(5) -0.0028(5) -0.0019(5)
O3 0.0182(7) 0.0260(8) 0.0171(6) 0.0022(6) -0.0010(5) -0.0005(6)
O4 0.0176(7) 0.0204(7) 0.0205(7) 0.0038(6) -0.0043(5) -0.0027(6)
P 0.0143(2) 0.0171(2) 0.0138(2) 0.00204(18) -0.00127(18) -0.00243(19)
C31 0.0297(12) 0.0198(9) 0.0209(9) 0.0019(7) 0.0045(9) 0.0050(9)
C32 0.117(3) 0.0227(12) 0.0178(11) 0.0008(9) -0.0055(14) 0.0071(14)
C33 0.176(4) 0.0210(13) 0.0290(14) -0.0016(11) -0.020(2) -0.0039(19)
C34 0.137(4) 0.0240(13) 0.0341(14) 0.0101(10) -0.0109(19) -0.0022(17)
C35 0.070(2) 0.0329(13) 0.0266(12) 0.0103(10) -0.0117(13) -0.0011(13)
C36 0.0382(13) 0.0258(10) 0.0267(10) 0.0029(9) -0.0060(10) -0.0027(10)
C37 0.0218(10) 0.0182(9) 0.0149(8) 0.0002(7) 0.0015(8) 0.0013(8)
O38 0.0241(8) 0.0202(7) 0.0159(6) 0.0023(5) 0.0034(6) -0.0006(6)
C39 0.0196(10) 0.0200(9) 0.0185(9) -0.0055(8) 0.0055(8) 0.0000(8)
C40 0.0337(13) 0.0280(11) 0.0240(11) -0.0018(9) 0.0028(9) -0.0094(10)
C41 0.0416(15) 0.0339(12) 0.0335(12) -0.0076(10) 0.0114(11) -0.0195(11)
C42 0.0237(12) 0.0417(14) 0.0368(13) -0.0212(11) 0.0055(10) -0.0107(10)
C43 0.0234(11) 0.0339(12) 0.0348(12) -0.0085(10) -0.0042(10) 0.0028(9)
C44 0.0232(11) 0.0223(10) 0.0288(11) -0.0028(8) 0.0002(9) -0.0011(9)
C45 0.0191(10) 0.0170(9) 0.0160(9) -0.0008(7) 0.0031(7) 0.0000(7)
N36 0.0159(8) 0.0163(8) 0.0172(8) -0.0018(6) 0.0020(6) 0.0004(6)
O51 0.0168(7) 0.0457(9) 0.0260(8) -0.0015(7) 0.0014(6) 0.0048(7)
C51 0.0266(11) 0.0440(13) 0.0296(11) -0.0038(10) 0.0011(10) -0.0060(11)
C52 0.0383(16) 0.102(3) 0.0304(14) 0.0118(16) -0.0089(12) -0.0283(17)

loop_
_atom_type_symbol
_atom_type_description
_atom_type_scat_dispersion_real
_atom_type_scat_dispersion_imag
_atom_type_scat_source
C C 0.0033 0.0016 'International Tables Vol C Tables 4.2.6.8 and 6.1.1.4'
H H 0.0000 0.0000 'International Tables Vol C Tables 4.2.6.8 and 6.1.1.4'
N N 0.0061 0.0033 'International Tables Vol C Tables 4.2.6.8 and 6.1.1.4'
O O 0.0106 0.0060 'International Tables Vol C Tables 4.2.6.8 and 6.1.1.4'
P P 0.1023 0.0942 'International Tables Vol C Tables 4.2.6.8 and 6.1.1.4'

loop_
_geom_angle_atom_site_label_1
_geom_angle_atom_site_label_2
_geom_angle_atom_site_label_3
_geom_angle
_geom_angle_site_symmetry_1
_geom_angle_site_symmetry_3
_geom_angle_publ_flag
C2 C1 C9 117.59(17) . . ?
C2 C1 C11 119.50(17) . . ?
C9 C1 C11 122.90(17) . . ?
C1 C2 O1 119.80(17) . . ?
C1 C2 C3 123.28(18) . . ?
O1 C2 C3 116.83(17) . . ?
C4 C3 C2 119.08(18) . . ?
C3 C4 C10 120.65(18) . . ?
C6 C5 C10 121.0(2) . . ?
C5 C6 C7 120.5(2) . . ?
C8 C7 C6 120.1(2) . . ?
C7 C8 C9 121.01(19) . . ?
C10 C9 C8 118.42(18) . . ?
C10 C9 C1 119.31(18) . . ?
C8 C9 C1 122.23(18) . . ?
C4 C10 C9 119.80(18) . . ?
C4 C10 C5 121.33(19) . . ?
C9 C10 C5 118.85(19) . . ?
C12 C11 C19 117.69(17) . . ?
C12 C11 C1 119.79(16) . . ?
C19 C11 C1 122.36(16) . . ?
C11 C12 O2 118.85(16) . . ?
C11 C12 C13 123.23(17) . . ?
O2 C12 C13 117.93(16) . . ?
C14 C13 C12 119.31(18) . . ?
C13 C14 C20 120.90(19) . . ?
C16 C15 C20 121.4(2) . . ?
C15 C16 C17 119.38(19) . . ?
C18 C17 C16 121.1(2) . . ?
C17 C18 C19 121.2(2) . . ?
C18 C19 C20 117.84(18) . . ?
C18 C19 C11 123.00(18) . . ?
C20 C19 C11 119.11(17) . . ?
C14 C20 C15 121.39(19) . . ?
C14 C20 C19 119.54(18) . . ?
C15 C20 C19 119.01(19) . . ?
C2 O1 P 119.23(11) . . ?
C12 O2 P 116.88(12) . . ?
O3 P O4 117.34(8) . . ?
O3 P O2 112.71(8) . . ?
O4 P O2 106.14(8) . . ?
O3 P O1 106.12(8) . . ?
O4 P O1 111.64(8) . . ?
O2 P O1 101.87(7) . . ?
C32 C31 C36 119.0(2) . . ?
C32 C31 C37 120.88(19) . . ?
C36 C31 C37 119.76(18) . . ?
C31 C32 C33 120.9(2) . . ?
C32 C33 C34 120.0(3) . . ?
C35 C34 C33 119.7(2) . . ?
C34 C35 C36 119.9(2) . . ?
C31 C36 C35 120.5(2) . . ?
O38 C37 C31 110.42(15) . . ?
O38 C37 C45 110.65(16) . . ?
C31 C37 C45 109.22(16) . . ?
C44 C39 C40 118.0(2) . . ?
C44 C39 C45 123.04(19) . . ?
C40 C39 C45 118.97(19) . . ?
C41 C40 C39 120.9(2) . . ?
C42 C41 C40 120.7(2) . . ?
C41 C42 C43 119.2(2) . . ?
C42 C43 C44 120.3(2) . . ?
C39 C44 C43 120.9(2) . . ?
N36 C45 C39 111.39(16) . . ?
N36 C45 C37 108.11(15) . . ?
C39 C45 C37 115.35(15) . . ?
O51 C51 C52 111.9(2) . . ?

loop_
_geom_bond_atom_site_label_1
_geom_bond_atom_site_label_2
_geom_bond_distance
_geom_bond_site_symmetry_2
_geom_bond_publ_flag
C1 C2 1.373(3) . ?
C1 C9 1.437(3) . ?
C1 C11 1.487(3) . ?
C2 O1 1.397(2) . ?
C2 C3 1.406(3) . ?
C3 C4 1.364(3) . ?
C4 C10 1.414(3) . ?
C5 C6 1.355(3) . ?
C5 C10 1.420(3) . ?
C6 C7 1.406(3) . ?
C7 C8 1.366(3) . ?
C8 C9 1.422(3) . ?
C9 C10 1.416(3) . ?
C11 C12 1.376(2) . ?
C11 C19 1.435(3) . ?
C12 O2 1.396(2) . ?
C12 C13 1.400(3) . ?
C13 C14 1.361(3) . ?
C14 C20 1.409(3) . ?
C15 C16 1.360(3) . ?
C15 C20 1.415(3) . ?
C16 C17 1.408(3) . ?
C17 C18 1.358(3) . ?
C18 C19 1.416(3) . ?
C19 C20 1.427(3) . ?
O1 P 1.6095(13) . ?
O2 P 1.6054(14) . ?
O3 P 1.4809(15) . ?
O4 P 1.4865(14) . ?
C31 C32 1.379(3) . ?
C31 C36 1.386(3) . ?
C31 C37 1.512(3) . ?
C32 C33 1.382(4) . ?
C33 C34 1.383(4) . ?
C34 C35 1.382(4) . ?
C35 C36 1.388(3) . ?
C37 O38 1.417(2) . ?
C37 C45 1.549(3) . ?
C39 C44 1.386(3) . ?
C39 C40 1.393(3) . ?
C39 C45 1.512(3) . ?
C40 C41 1.382(3) . ?
C41 C42 1.377(4) . ?
C42 C43 1.380(3) . ?
C43 C44 1.392(3) . ?
C45 N36 1.498(2) . ?
O51 C51 1.433(3) . ?
C51 C52 1.483(3) . ?

loop_
_cod_related_entry_id
_cod_related_entry_database
_cod_related_entry_code
1 ChemSpider 30653633
